data_7063089
loop_
_publ_author_name
'Mounica, Arangasamy'
'Kumar, Arumugam Madan'
'Bhuvanesh, Nattamai S. P.'
'Ganeshpandian, Mani'

_publ_section_title
;
 Synthesis, characterization, and anticancer activity of Ru(p-cymene)
 complexes bearing pyrazolyl--pyridine type ligands
;
_journal_issue 14
_journal_name_full 'New Journal of Chemistry'
_journal_page_first 6392
_journal_page_last 6400
_journal_paper_doi 10.1039/D4NJ00259H
_journal_volume 48
_journal_year 2024
_chemical_formula_moiety 'C36 H35 Cl N3 Ru, F6 P'
_chemical_formula_sum 'C36 H35 Cl F6 N3 P Ru'
_chemical_formula_weight 791.16
_space_group_crystal_system monoclinic
_space_group_IT_number 15
_space_group_name_Hall '-C 2yc'
_space_group_name_H-M_alt 'C 1 2/c 1'
_atom_sites_solution_hydrogens geom
_atom_sites_solution_primary dual
_audit_creation_date 2022-06-22
_audit_creation_method
;
Olex2 1.5
(compiled 2022.04.07 svn.rca3783a0 for OlexSys, GUI svn.r6498)
;
_audit_update_record
;
2024-01-16 deposited with the CCDC.	2024-03-06 downloaded from the CCDC.
;
_cell_angle_alpha 90
_cell_angle_beta 110.5910(10)
_cell_angle_gamma 90
_cell_formula_units_Z 8
_cell_length_a 27.4244(10)
_cell_length_b 10.1468(4)
_cell_length_c 26.5011(10)
_cell_measurement_reflns_used 9961
_cell_measurement_temperature 110.00
_cell_measurement_theta_max 27.483
_cell_measurement_theta_min 2.406
_cell_volume 6903.3(5)
_computing_cell_refinement 'SAINT V8.38A (Bruker, 2018)'
_computing_data_reduction 'SAINT V8.38A (Bruker, 2018)'
_computing_molecular_graphics 'Olex2 1.5 (Dolomanov et al., 2009)'
_computing_publication_material 'Olex2 1.5 (Dolomanov et al., 2009)'
_computing_structure_refinement 'XL  (Sheldrick, 2008)'
_computing_structure_solution 'SHELXT 2018/2 (Sheldrick, 2018)'
_diffrn_ambient_temperature 110.00
_diffrn_measured_fraction_theta_full 0.999
_diffrn_measured_fraction_theta_max 0.998
_diffrn_measurement_device_type 'Bruker APEX-II CCD'
_diffrn_measurement_method '\f and \w scans'
_diffrn_radiation_type MoK\a
_diffrn_radiation_wavelength 0.71073
_diffrn_reflns_av_R_equivalents 0.0484
_diffrn_reflns_av_unetI/netI 0.0324
_diffrn_reflns_Laue_measured_fraction_full 0.999
_diffrn_reflns_Laue_measured_fraction_max 0.998
_diffrn_reflns_limit_h_max 35
_diffrn_reflns_limit_h_min -35
_diffrn_reflns_limit_k_max 13
_diffrn_reflns_limit_k_min -13
_diffrn_reflns_limit_l_max 34
_diffrn_reflns_limit_l_min -34
_diffrn_reflns_number 70636
_diffrn_reflns_point_group_measured_fraction_full 0.999
_diffrn_reflns_point_group_measured_fraction_max 0.998
_diffrn_reflns_theta_full 25.242
_diffrn_reflns_theta_max 27.507
_diffrn_reflns_theta_min 1.839
_diffrn_source_current 1.0
_diffrn_source_power 0.05
_diffrn_source_voltage 50.0
_diffrn_standards_number 0
_exptl_absorpt_coefficient_mu 0.641
_exptl_absorpt_correction_T_max 0.4305
_exptl_absorpt_correction_T_min 0.3845
_exptl_absorpt_correction_type multi-scan
_exptl_absorpt_process_details
;
SADABS-2016/2 (Bruker,2016/2) was used for absorption correction.
wR2(int) was 0.1321 before and 0.0664 after correction.
The Ratio of minimum to maximum transmission is 0.8931.
The \l/2 correction factor is Not present.
;
_exptl_crystal_colour brown
_exptl_crystal_colour_primary brown
_exptl_crystal_density_diffrn 1.522
_exptl_crystal_description block
_exptl_crystal_F_000 3216
_exptl_crystal_size_max 0.397
_exptl_crystal_size_mid 0.342
_exptl_crystal_size_min 0.042
_refine_diff_density_max 0.448
_refine_diff_density_min -0.325
_refine_diff_density_rms 0.114
_refine_ls_extinction_method none
_refine_ls_goodness_of_fit_ref 1.070
_refine_ls_hydrogen_treatment constr
_refine_ls_matrix_type full
_refine_ls_number_parameters 436
_refine_ls_number_reflns 7919
_refine_ls_number_restraints 0
_refine_ls_restrained_S_all 1.070
_refine_ls_R_factor_all 0.0358
_refine_ls_R_factor_gt 0.0253
_refine_ls_shift/su_max 0.003
_refine_ls_shift/su_mean 0.000
_refine_ls_structure_factor_coef Fsqd
_refine_ls_weighting_details 'w=1/[\s^2^(Fo^2^)+(0.0229P)^2^+5.3425P] where P=(Fo^2^+2Fc^2^)/3'
_refine_ls_weighting_scheme calc
_refine_ls_wR_factor_gt 0.0554
_refine_ls_wR_factor_ref 0.0576
_reflns_Friedel_coverage 0.000
_reflns_number_gt 6564
_reflns_number_total 7919
_reflns_threshold_expression 'I > 2\s(I)'
_cod_data_source_file d4nj00259h2.cif
_cod_data_source_block rubpy
_cod_depositor_comments 'Adding full bibliography for 7063089.cif.'
_cod_database_code 7063089
_shelx_shelxl_version_number 2018/3
_shelx_space_group_comment
;
The symmetry employed for this shelxl refinement is uniquely defined
by the following loop, which should always be used as a source of
symmetry information in preference to the above space-group names.
They are only intended as comments.
;
_shelx_estimated_absorpt_t_max 0.974
_shelx_estimated_absorpt_t_min 0.785
_olex2_refinement_description
;
1. Fixed Uiso
 At 1.2 times of:
  All C(H) groups, All C(H,H) groups
 At 1.5 times of:
  All C(H,H,H) groups
2.a Ternary CH refined with riding coordinates:
 C1(H1), C33(H33)
2.b Secondary CH2 refined with riding coordinates:
 C2(H2A,H2B)
2.c Aromatic/amide H refined with riding coordinates:
 C5(H5), C6(H6), C7(H7), C8(H8), C10(H10), C11(H11), C12(H12), C13(H13),
 C14(H14), C16(H16), C17(H17), C19(H19), C20(H20), C22(H22), C23(H23), C24(H24),
  C25(H25), C26(H26), C28(H28), C29(H29), C31(H31), C32(H32)
2.d Idealised Me refined as rotating group:
 C34(H34A,H34B,H34C), C35(H35A,H35B,H35C), C36(H36A,H36B,H36C)
;
_olex2_submission_special_instructions 'No special instructions were received'

loop_
_space_group_symop_operation_xyz
'x, y, z'
'-x, y, -z+1/2'
'x+1/2, y+1/2, z'
'-x+1/2, y+1/2, -z+1/2'
'-x, -y, -z'
'x, -y, z-1/2'
'-x+1/2, -y+1/2, -z'
'x+1/2, -y+1/2, z-1/2'

loop_
_atom_site_label
_atom_site_type_symbol
_atom_site_fract_x
_atom_site_fract_y
_atom_site_fract_z
_atom_site_U_iso_or_equiv
_atom_site_adp_type
_atom_site_occupancy
_atom_site_site_symmetry_order
_atom_site_calc_flag
_atom_site_refinement_flags_posn
_atom_site_refinement_flags_adp
_atom_site_refinement_flags_occupancy
_atom_site_disorder_assembly
_atom_site_disorder_group
Ru1 Ru 0.71045(2) 1.03242(2) 0.40196(2) 0.01183(4) Uani 1 1 d . . . . .
Cl1 Cl 0.74004(2) 0.98213(4) 0.49620(2) 0.01874(9) Uani 1 1 d . . . . .
N1 N 0.65329(5) 0.76093(14) 0.36367(6) 0.0158(3) Uani 1 1 d . . . . .
N2 N 0.69926(5) 0.83089(14) 0.38781(5) 0.0139(3) Uani 1 1 d . . . . .
N3 N 0.78471(5) 0.96125(14) 0.41012(5) 0.0139(3) Uani 1 1 d . . . . .
C1 C 0.66702(7) 0.61784(16) 0.36213(7) 0.0161(4) Uani 1 1 d . . . . .
H1 H 0.661999 0.570303 0.392994 0.019 Uiso 1 1 calc R U . . .
C2 C 0.72558(7) 0.62309(16) 0.37045(7) 0.0165(4) Uani 1 1 d . . . . .
H2A H 0.745560 0.556685 0.397077 0.020 Uiso 1 1 calc R U . . .
H2B H 0.731615 0.609455 0.336123 0.020 Uiso 1 1 calc R U . . .
C3 C 0.73939(7) 0.75987(16) 0.39118(6) 0.0136(3) Uani 1 1 d . . . . .
C4 C 0.78886(7) 0.82802(16) 0.40591(6) 0.0145(3) Uani 1 1 d . . . . .
C5 C 0.83583(7) 0.76691(17) 0.41335(7) 0.0183(4) Uani 1 1 d . . . . .
H5 H 0.837717 0.673762 0.410937 0.022 Uiso 1 1 calc R U . . .
C6 C 0.88022(7) 0.84349(18) 0.42441(7) 0.0200(4) Uani 1 1 d . . . . .
H6 H 0.912892 0.803909 0.428999 0.024 Uiso 1 1 calc R U . . .
C7 C 0.87611(7) 0.97834(18) 0.42863(7) 0.0193(4) Uani 1 1 d . . . . .
H7 H 0.906009 1.032732 0.436032 0.023 Uiso 1 1 calc R U . . .
C8 C 0.82817(6) 1.03369(17) 0.42201(6) 0.0158(3) Uani 1 1 d . . . . .
H8 H 0.825971 1.126296 0.426030 0.019 Uiso 1 1 calc R U . . .
C9 C 0.61144(7) 0.78942(17) 0.38284(7) 0.0175(4) Uani 1 1 d . . . . .
C10 C 0.62032(7) 0.81498(18) 0.43656(7) 0.0213(4) Uani 1 1 d . . . . .
H10 H 0.654718 0.813253 0.462283 0.026 Uiso 1 1 calc R U . . .
C11 C 0.57825(8) 0.84327(19) 0.45250(8) 0.0261(4) Uani 1 1 d . . . . .
H11 H 0.584025 0.863816 0.489125 0.031 Uiso 1 1 calc R U . . .
C12 C 0.52796(8) 0.84166(19) 0.41524(9) 0.0283(5) Uani 1 1 d . . . . .
H12 H 0.499322 0.859892 0.426426 0.034 Uiso 1 1 calc R U . . .
C13 C 0.51948(8) 0.81354(19) 0.36185(9) 0.0292(5) Uani 1 1 d . . . . .
H13 H 0.484948 0.811426 0.336429 0.035 Uiso 1 1 calc R U . . .
C14 C 0.56124(7) 0.78833(18) 0.34517(8) 0.0240(4) Uani 1 1 d . . . . .
H14 H 0.555499 0.770523 0.308329 0.029 Uiso 1 1 calc R U . . .
C15 C 0.63282(7) 0.55689(16) 0.30970(7) 0.0161(4) Uani 1 1 d . . . . .
C16 C 0.63104(7) 0.61034(17) 0.26067(7) 0.0202(4) Uani 1 1 d . . . . .
H16 H 0.651605 0.685530 0.260453 0.024 Uiso 1 1 calc R U . . .
C17 C 0.59975(7) 0.55556(17) 0.21222(7) 0.0208(4) Uani 1 1 d . . . . .
H17 H 0.599065 0.593808 0.179262 0.025 Uiso 1 1 calc R U . . .
C18 C 0.56907(7) 0.44439(17) 0.21123(7) 0.0190(4) Uani 1 1 d . . . . .
C19 C 0.57086(7) 0.39221(17) 0.26047(7) 0.0205(4) Uani 1 1 d . . . . .
H19 H 0.550323 0.317082 0.260853 0.025 Uiso 1 1 calc R U . . .
C20 C 0.60202(7) 0.44766(17) 0.30903(7) 0.0184(4) Uani 1 1 d . . . . .
H20 H 0.602292 0.410609 0.342043 0.022 Uiso 1 1 calc R U . . .
C21 C 0.53671(7) 0.38567(19) 0.15884(7) 0.0223(4) Uani 1 1 d . . . . .
C22 C 0.51068(8) 0.4654(2) 0.11501(8) 0.0294(5) Uani 1 1 d . . . . .
H22 H 0.512263 0.558521 0.119078 0.035 Uiso 1 1 calc R U . . .
C23 C 0.48236(8) 0.4104(3) 0.06528(9) 0.0381(5) Uani 1 1 d . . . . .
H23 H 0.464733 0.466082 0.035638 0.046 Uiso 1 1 calc R U . . .
C24 C 0.47971(8) 0.2753(3) 0.05875(9) 0.0408(6) Uani 1 1 d . . . . .
H24 H 0.460563 0.237919 0.024643 0.049 Uiso 1 1 calc R U . . .
C25 C 0.50497(8) 0.1948(2) 0.10192(9) 0.0390(6) Uani 1 1 d . . . . .
H25 H 0.503034 0.101826 0.097549 0.047 Uiso 1 1 calc R U . . .
C26 C 0.53336(8) 0.2491(2) 0.15199(9) 0.0303(5) Uani 1 1 d . . . . .
H26 H 0.550512 0.192952 0.181602 0.036 Uiso 1 1 calc R U . . .
C27 C 0.68422(6) 1.12708(16) 0.32092(6) 0.0140(3) Uani 1 1 d . . . . .
C28 C 0.71949(7) 1.21022(16) 0.36014(7) 0.0148(3) Uani 1 1 d . . . . .
H28 H 0.749947 1.240507 0.354479 0.018 Uiso 1 1 calc R U . . .
C29 C 0.71050(7) 1.24895(16) 0.40722(7) 0.0164(4) Uani 1 1 d . . . . .
H29 H 0.734412 1.305948 0.432427 0.020 Uiso 1 1 calc R U . . .
C30 C 0.66566(7) 1.20276(17) 0.41701(7) 0.0171(4) Uani 1 1 d . . . . .
C31 C 0.63137(7) 1.11611(17) 0.37987(7) 0.0166(4) Uani 1 1 d . . . . .
H31 H 0.601610 1.083131 0.386196 0.020 Uiso 1 1 calc R U . . .
C32 C 0.64133(6) 1.07800(17) 0.33284(7) 0.0154(4) Uani 1 1 d . . . . .
H32 H 0.618368 1.017438 0.308588 0.019 Uiso 1 1 calc R U . . .
C33 C 0.69239(7) 1.09459(17) 0.26871(7) 0.0164(4) Uani 1 1 d . . . . .
H33 H 0.662708 1.038205 0.246464 0.020 Uiso 1 1 calc R U . . .
C34 C 0.69103(9) 1.22296(19) 0.23812(8) 0.0298(5) Uani 1 1 d . . . . .
H34A H 0.658872 1.270914 0.234161 0.045 Uiso 1 1 calc R U . . .
H34B H 0.692202 1.202972 0.202389 0.045 Uiso 1 1 calc R U . . .
H34C H 0.721141 1.277338 0.258198 0.045 Uiso 1 1 calc R U . . .
C35 C 0.74274(8) 1.0202(2) 0.27724(8) 0.0308(5) Uani 1 1 d . . . . .
H35A H 0.772366 1.073695 0.299136 0.046 Uiso 1 1 calc R U . . .
H35B H 0.745971 1.001874 0.242237 0.046 Uiso 1 1 calc R U . . .
H35C H 0.742355 0.936898 0.295834 0.046 Uiso 1 1 calc R U . . .
C36 C 0.65677(8) 1.24172(19) 0.46766(7) 0.0252(4) Uani 1 1 d . . . . .
H36A H 0.643439 1.165892 0.481726 0.038 Uiso 1 1 calc R U . . .
H36B H 0.631347 1.313679 0.459787 0.038 Uiso 1 1 calc R U . . .
H36C H 0.689710 1.271065 0.494586 0.038 Uiso 1 1 calc R U . . .
P1 P 0.63148(2) 0.88207(5) 0.12159(2) 0.01770(10) Uani 1 1 d . . . . .
F1 F 0.66699(4) 0.77673(11) 0.16369(5) 0.0323(3) Uani 1 1 d . . . . .
F2 F 0.66463(4) 0.85568(11) 0.08326(4) 0.0304(3) Uani 1 1 d . . . . .
F3 F 0.59200(4) 0.76680(11) 0.09198(5) 0.0353(3) Uani 1 1 d . . . . .
F4 F 0.59641(4) 0.98623(11) 0.07920(5) 0.0337(3) Uani 1 1 d . . . . .
F5 F 0.59937(4) 0.90825(12) 0.16034(5) 0.0340(3) Uani 1 1 d . . . . .
F6 F 0.67152(4) 0.99616(11) 0.15093(4) 0.0284(3) Uani 1 1 d . . . . .

loop_
_atom_site_aniso_label
_atom_site_aniso_U_11
_atom_site_aniso_U_22
_atom_site_aniso_U_33
_atom_site_aniso_U_23
_atom_site_aniso_U_13
_atom_site_aniso_U_12
Ru1 0.01154(7) 0.01266(7) 0.01096(7) -0.00017(5) 0.00356(5) 0.00077(6)
Cl1 0.0231(2) 0.0201(2) 0.01176(19) 0.00073(16) 0.00457(17) 0.00220(18)
N1 0.0124(7) 0.0136(7) 0.0205(7) -0.0033(6) 0.0049(6) -0.0016(6)
N2 0.0134(7) 0.0159(7) 0.0119(7) 0.0000(6) 0.0038(6) -0.0017(6)
N3 0.0136(7) 0.0164(7) 0.0112(7) 0.0002(6) 0.0039(6) 0.0002(6)
C1 0.0183(9) 0.0119(8) 0.0179(8) 0.0001(7) 0.0059(7) -0.0004(7)
C2 0.0173(9) 0.0154(8) 0.0164(8) -0.0006(7) 0.0051(7) 0.0018(7)
C3 0.0155(9) 0.0146(8) 0.0107(8) 0.0008(6) 0.0045(7) 0.0017(7)
C4 0.0173(9) 0.0154(8) 0.0101(8) 0.0009(6) 0.0040(7) 0.0009(7)
C5 0.0185(9) 0.0178(9) 0.0177(9) 0.0006(7) 0.0052(7) 0.0051(7)
C6 0.0128(9) 0.0254(10) 0.0205(9) 0.0037(8) 0.0042(7) 0.0050(8)
C7 0.0138(9) 0.0258(9) 0.0169(9) 0.0024(8) 0.0037(7) -0.0014(8)
C8 0.0155(9) 0.0163(8) 0.0142(8) 0.0002(7) 0.0037(7) -0.0008(7)
C9 0.0147(9) 0.0129(8) 0.0261(9) 0.0013(7) 0.0087(8) -0.0010(7)
C10 0.0183(9) 0.0226(9) 0.0246(10) 0.0043(8) 0.0094(8) 0.0017(8)
C11 0.0300(11) 0.0248(10) 0.0296(10) 0.0048(8) 0.0179(9) 0.0024(9)
C12 0.0235(11) 0.0212(10) 0.0480(13) 0.0036(9) 0.0223(10) 0.0026(8)
C13 0.0156(10) 0.0266(10) 0.0442(12) -0.0013(9) 0.0090(9) -0.0013(8)
C14 0.0200(10) 0.0212(9) 0.0291(10) -0.0048(8) 0.0065(8) -0.0018(8)
C15 0.0162(9) 0.0128(8) 0.0185(9) -0.0010(7) 0.0052(7) 0.0025(7)
C16 0.0215(10) 0.0162(9) 0.0221(9) -0.0022(7) 0.0068(8) -0.0055(8)
C17 0.0239(10) 0.0194(9) 0.0181(9) 0.0010(7) 0.0062(8) -0.0013(8)
C18 0.0153(9) 0.0164(9) 0.0226(9) -0.0038(7) 0.0033(7) 0.0015(7)
C19 0.0165(9) 0.0160(9) 0.0280(10) -0.0005(8) 0.0064(8) -0.0039(7)
C20 0.0180(9) 0.0161(9) 0.0215(9) 0.0035(7) 0.0072(7) 0.0009(7)
C21 0.0149(9) 0.0262(10) 0.0250(10) -0.0055(8) 0.0058(8) -0.0033(8)
C22 0.0216(10) 0.0344(11) 0.0280(10) -0.0078(9) 0.0034(8) 0.0033(9)
C23 0.0212(11) 0.0584(15) 0.0282(11) -0.0093(11) 0.0006(9) 0.0040(11)
C24 0.0201(11) 0.0649(17) 0.0356(13) -0.0275(12) 0.0075(10) -0.0155(11)
C25 0.0340(13) 0.0379(13) 0.0483(14) -0.0233(11) 0.0185(11) -0.0196(11)
C26 0.0279(11) 0.0272(11) 0.0359(12) -0.0073(9) 0.0113(9) -0.0096(9)
C27 0.0151(9) 0.0132(8) 0.0123(8) 0.0035(6) 0.0029(7) 0.0029(7)
C28 0.0140(9) 0.0136(8) 0.0160(8) 0.0029(7) 0.0044(7) 0.0013(7)
C29 0.0171(9) 0.0122(8) 0.0164(9) -0.0003(7) 0.0015(7) 0.0031(7)
C30 0.0179(9) 0.0175(9) 0.0153(8) 0.0023(7) 0.0052(7) 0.0080(7)
C31 0.0129(9) 0.0184(9) 0.0189(9) 0.0052(7) 0.0060(7) 0.0057(7)
C32 0.0120(9) 0.0159(8) 0.0145(8) 0.0015(7) -0.0003(7) 0.0009(7)
C33 0.0199(9) 0.0161(9) 0.0131(8) -0.0010(7) 0.0056(7) -0.0006(7)
C34 0.0489(14) 0.0254(10) 0.0214(10) 0.0059(8) 0.0201(10) 0.0076(10)
C35 0.0376(12) 0.0401(12) 0.0163(9) 0.0004(9) 0.0117(9) 0.0183(10)
C36 0.0263(11) 0.0310(11) 0.0202(9) -0.0020(8) 0.0106(8) 0.0081(9)
P1 0.0164(2) 0.0171(2) 0.0197(2) -0.00063(18) 0.00653(19) -0.00035(19)
F1 0.0261(6) 0.0357(7) 0.0346(7) 0.0192(5) 0.0100(5) 0.0055(5)
F2 0.0364(7) 0.0348(6) 0.0262(6) -0.0009(5) 0.0188(5) 0.0047(5)
F3 0.0283(7) 0.0243(6) 0.0472(7) -0.0107(5) 0.0055(6) -0.0073(5)
F4 0.0281(6) 0.0285(6) 0.0377(7) 0.0090(5) 0.0030(5) 0.0071(5)
F5 0.0307(7) 0.0389(7) 0.0429(7) -0.0060(6) 0.0260(6) -0.0049(6)
F6 0.0293(6) 0.0296(6) 0.0266(6) -0.0063(5) 0.0102(5) -0.0134(5)

loop_
_atom_type_symbol
_atom_type_description
_atom_type_scat_dispersion_real
_atom_type_scat_dispersion_imag
_atom_type_scat_source
C C 0.0033 0.0016 'International Tables Vol C Tables 4.2.6.8 and 6.1.1.4'
H H 0.0000 0.0000 'International Tables Vol C Tables 4.2.6.8 and 6.1.1.4'
Cl Cl 0.1484 0.1585 'International Tables Vol C Tables 4.2.6.8 and 6.1.1.4'
F F 0.0171 0.0103 'International Tables Vol C Tables 4.2.6.8 and 6.1.1.4'
N N 0.0061 0.0033 'International Tables Vol C Tables 4.2.6.8 and 6.1.1.4'
P P 0.1023 0.0942 'International Tables Vol C Tables 4.2.6.8 and 6.1.1.4'
Ru Ru -1.2594 0.8363 'International Tables Vol C Tables 4.2.6.8 and 6.1.1.4'

loop_
_geom_angle_atom_site_label_1
_geom_angle_atom_site_label_2
_geom_angle_atom_site_label_3
_geom_angle
_geom_angle_site_symmetry_1
_geom_angle_site_symmetry_3
_geom_angle_publ_flag
N2 Ru1 Cl1 87.30(4) . . ?
N2 Ru1 N3 75.93(5) . . ?
N2 Ru1 C27 105.82(6) . . ?
N2 Ru1 C28 139.31(6) . . ?
N2 Ru1 C29 171.24(6) . . ?
N2 Ru1 C30 137.38(6) . . ?
N2 Ru1 C31 105.14(6) . . ?
N2 Ru1 C32 91.58(6) . . ?
N3 Ru1 Cl1 81.87(4) . . ?
N3 Ru1 C27 102.72(6) . . ?
N3 Ru1 C28 93.29(6) . . ?
N3 Ru1 C29 110.96(6) . . ?
N3 Ru1 C30 145.23(6) . . ?
N3 Ru1 C31 170.62(6) . . ?
N3 Ru1 C32 133.41(6) . . ?
C27 Ru1 Cl1 166.76(4) . . ?
C27 Ru1 C30 80.06(6) . . ?
C28 Ru1 Cl1 130.57(5) . . ?
C28 Ru1 C27 37.63(6) . . ?
C28 Ru1 C29 37.57(6) . . ?
C28 Ru1 C30 67.56(6) . . ?
C28 Ru1 C31 79.83(6) . . ?
C29 Ru1 Cl1 98.87(4) . . ?
C29 Ru1 C27 67.89(6) . . ?
C29 Ru1 C30 37.38(6) . . ?
C29 Ru1 C31 67.15(6) . . ?
C30 Ru1 Cl1 89.12(4) . . ?
C31 Ru1 Cl1 107.43(4) . . ?
C31 Ru1 C27 67.95(6) . . ?
C31 Ru1 C30 36.87(6) . . ?
C32 Ru1 Cl1 143.14(5) . . ?
C32 Ru1 C27 37.39(6) . . ?
C32 Ru1 C28 67.42(6) . . ?
C32 Ru1 C29 79.74(6) . . ?
C32 Ru1 C30 67.34(6) . . ?
C32 Ru1 C31 37.83(6) . . ?
N2 N1 C1 108.05(13) . . ?
N2 N1 C9 116.21(13) . . ?
C9 N1 C1 116.24(13) . . ?
N1 N2 Ru1 129.51(10) . . ?
C3 N2 Ru1 117.86(11) . . ?
C3 N2 N1 111.06(13) . . ?
C4 N3 Ru1 115.98(11) . . ?
C8 N3 Ru1 125.87(12) . . ?
C8 N3 C4 118.03(14) . . ?
N1 C1 H1 109.6 . . ?
N1 C1 C2 102.75(13) . . ?
N1 C1 C15 109.89(13) . . ?
C2 C1 H1 109.6 . . ?
C15 C1 H1 109.6 . . ?
C15 C1 C2 115.13(14) . . ?
C1 C2 H2A 111.4 . . ?
C1 C2 H2B 111.4 . . ?
H2A C2 H2B 109.3 . . ?
C3 C2 C1 101.62(13) . . ?
C3 C2 H2A 111.4 . . ?
C3 C2 H2B 111.4 . . ?
N2 C3 C2 113.19(15) . . ?
N2 C3 C4 116.52(15) . . ?
C4 C3 C2 129.48(15) . . ?
N3 C4 C3 113.45(15) . . ?
N3 C4 C5 122.27(16) . . ?
C5 C4 C3 124.24(16) . . ?
C4 C5 H5 120.5 . . ?
C4 C5 C6 118.99(16) . . ?
C6 C5 H5 120.5 . . ?
C5 C6 H6 120.6 . . ?
C7 C6 C5 118.83(16) . . ?
C7 C6 H6 120.6 . . ?
C6 C7 H7 120.2 . . ?
C6 C7 C8 119.56(17) . . ?
C8 C7 H7 120.2 . . ?
N3 C8 C7 122.29(16) . . ?
N3 C8 H8 118.9 . . ?
C7 C8 H8 118.9 . . ?
C10 C9 N1 121.88(16) . . ?
C10 C9 C14 120.90(17) . . ?
C14 C9 N1 117.21(16) . . ?
C9 C10 H10 120.4 . . ?
C9 C10 C11 119.14(18) . . ?
C11 C10 H10 120.4 . . ?
C10 C11 H11 119.8 . . ?
C12 C11 C10 120.35(18) . . ?
C12 C11 H11 119.8 . . ?
C11 C12 H12 120.0 . . ?
C13 C12 C11 119.96(18) . . ?
C13 C12 H12 120.0 . . ?
C12 C13 H13 119.9 . . ?
C12 C13 C14 120.25(19) . . ?
C14 C13 H13 119.9 . . ?
C9 C14 C13 119.35(18) . . ?
C9 C14 H14 120.3 . . ?
C13 C14 H14 120.3 . . ?
C16 C15 C1 120.39(15) . . ?
C20 C15 C1 121.14(15) . . ?
C20 C15 C16 118.47(16) . . ?
C15 C16 H16 119.5 . . ?
C17 C16 C15 121.02(17) . . ?
C17 C16 H16 119.5 . . ?
C16 C17 H17 119.6 . . ?
C16 C17 C18 120.82(16) . . ?
C18 C17 H17 119.6 . . ?
C17 C18 C21 119.87(16) . . ?
C19 C18 C17 117.71(16) . . ?
C19 C18 C21 122.42(16) . . ?
C18 C19 H19 119.3 . . ?
C20 C19 C18 121.43(16) . . ?
C20 C19 H19 119.3 . . ?
C15 C20 H20 119.7 . . ?
C19 C20 C15 120.54(16) . . ?
C19 C20 H20 119.7 . . ?
C22 C21 C18 120.70(17) . . ?
C22 C21 C26 118.58(18) . . ?
C26 C21 C18 120.68(18) . . ?
C21 C22 H22 119.7 . . ?
C21 C22 C23 120.7(2) . . ?
C23 C22 H22 119.7 . . ?
C22 C23 H23 119.8 . . ?
C24 C23 C22 120.3(2) . . ?
C24 C23 H23 119.8 . . ?
C23 C24 H24 120.2 . . ?
C25 C24 C23 119.7(2) . . ?
C25 C24 H24 120.2 . . ?
C24 C25 H25 119.8 . . ?
C24 C25 C26 120.4(2) . . ?
C26 C25 H25 119.8 . . ?
C21 C26 H26 119.8 . . ?
C25 C26 C21 120.3(2) . . ?
C25 C26 H26 119.8 . . ?
C28 C27 Ru1 69.21(9) . . ?
C28 C27 C33 121.08(15) . . ?
C32 C27 Ru1 69.16(9) . . ?
C32 C27 C28 116.88(15) . . ?
C32 C27 C33 122.04(15) . . ?
C33 C27 Ru1 133.29(12) . . ?
Ru1 C28 H28 127.8 . . ?
C27 C28 Ru1 73.16(9) . . ?
C27 C28 H28 119.1 . . ?
C29 C28 Ru1 72.17(9) . . ?
C29 C28 C27 121.77(16) . . ?
C29 C28 H28 119.1 . . ?
Ru1 C29 H29 129.6 . . ?
C28 C29 Ru1 70.26(9) . . ?
C28 C29 H29 120.0 . . ?
C28 C29 C30 120.06(16) . . ?
C30 C29 Ru1 72.62(10) . . ?
C30 C29 H29 120.0 . . ?
C29 C30 Ru1 69.99(9) . . ?
C29 C30 C36 119.98(16) . . ?
C31 C30 Ru1 70.47(10) . . ?
C31 C30 C29 119.13(15) . . ?
C31 C30 C36 120.83(16) . . ?
C36 C30 Ru1 129.50(12) . . ?
Ru1 C31 H31 130.0 . . ?
C30 C31 Ru1 72.66(10) . . ?
C30 C31 H31 120.1 . . ?
C30 C31 C32 119.81(16) . . ?
C32 C31 Ru1 69.74(9) . . ?
C32 C31 H31 120.1 . . ?
Ru1 C32 H32 127.4 . . ?
C27 C32 Ru1 73.46(10) . . ?
C27 C32 C31 122.20(16) . . ?
C27 C32 H32 118.9 . . ?
C31 C32 Ru1 72.43(10) . . ?
C31 C32 H32 118.9 . . ?
C27 C33 H33 108.2 . . ?
C27 C33 C34 108.39(14) . . ?
C27 C33 C35 113.03(14) . . ?
C34 C33 H33 108.2 . . ?
C35 C33 H33 108.2 . . ?
C35 C33 C34 110.73(16) . . ?
C33 C34 H34A 109.5 . . ?
C33 C34 H34B 109.5 . . ?
C33 C34 H34C 109.5 . . ?
H34A C34 H34B 109.5 . . ?
H34A C34 H34C 109.5 . . ?
H34B C34 H34C 109.5 . . ?
C33 C35 H35A 109.5 . . ?
C33 C35 H35B 109.5 . . ?
C33 C35 H35C 109.5 . . ?
H35A C35 H35B 109.5 . . ?
H35A C35 H35C 109.5 . . ?
H35B C35 H35C 109.5 . . ?
C30 C36 H36A 109.5 . . ?
C30 C36 H36B 109.5 . . ?
C30 C36 H36C 109.5 . . ?
H36A C36 H36B 109.5 . . ?
H36A C36 H36C 109.5 . . ?
H36B C36 H36C 109.5 . . ?
F1 P1 F2 89.34(6) . . ?
F3 P1 F1 89.69(7) . . ?
F3 P1 F2 90.23(6) . . ?
F4 P1 F1 179.34(7) . . ?
F4 P1 F2 90.02(6) . . ?
F4 P1 F3 90.16(6) . . ?
F4 P1 F6 90.21(6) . . ?
F5 P1 F1 90.04(7) . . ?
F5 P1 F2 179.16(7) . . ?
F5 P1 F3 90.34(7) . . ?
F5 P1 F4 90.60(7) . . ?
F5 P1 F6 90.37(6) . . ?
F6 P1 F1 89.94(6) . . ?
F6 P1 F2 89.06(6) . . ?
F6 P1 F3 179.20(7) . . ?

loop_
_geom_bond_atom_site_label_1
_geom_bond_atom_site_label_2
_geom_bond_distance
_geom_bond_site_symmetry_2
_geom_bond_publ_flag
Ru1 Cl1 2.3939(4) . ?
Ru1 N2 2.0821(14) . ?
Ru1 N3 2.0991(14) . ?
Ru1 C27 2.2285(16) . ?
Ru1 C28 2.1767(16) . ?
Ru1 C29 2.2015(17) . ?
Ru1 C30 2.2360(17) . ?
Ru1 C31 2.2078(17) . ?
Ru1 C32 2.1726(16) . ?
N1 N2 1.3912(19) . ?
N1 C1 1.504(2) . ?
N1 C9 1.438(2) . ?
N2 C3 1.292(2) . ?
N3 C4 1.364(2) . ?
N3 C8 1.340(2) . ?
C1 H1 1.0000 . ?
C1 C2 1.543(2) . ?
C1 C15 1.509(2) . ?
C2 H2A 0.9900 . ?
C2 H2B 0.9900 . ?
C2 C3 1.492(2) . ?
C3 C4 1.449(2) . ?
C4 C5 1.380(2) . ?
C5 H5 0.9500 . ?
C5 C6 1.386(2) . ?
C6 H6 0.9500 . ?
C6 C7 1.381(3) . ?
C7 H7 0.9500 . ?
C7 C8 1.383(2) . ?
C8 H8 0.9500 . ?
C9 C10 1.382(2) . ?
C9 C14 1.387(3) . ?
C10 H10 0.9500 . ?
C10 C11 1.391(3) . ?
C11 H11 0.9500 . ?
C11 C12 1.385(3) . ?
C12 H12 0.9500 . ?
C12 C13 1.381(3) . ?
C13 H13 0.9500 . ?
C13 C14 1.389(3) . ?
C14 H14 0.9500 . ?
C15 C16 1.393(2) . ?
C15 C20 1.390(2) . ?
C16 H16 0.9500 . ?
C16 C17 1.385(2) . ?
C17 H17 0.9500 . ?
C17 C18 1.402(2) . ?
C18 C19 1.393(2) . ?
C18 C21 1.484(2) . ?
C19 H19 0.9500 . ?
C19 C20 1.389(2) . ?
C20 H20 0.9500 . ?
C21 C22 1.389(3) . ?
C21 C26 1.396(3) . ?
C22 H22 0.9500 . ?
C22 C23 1.390(3) . ?
C23 H23 0.9500 . ?
C23 C24 1.381(3) . ?
C24 H24 0.9500 . ?
C24 C25 1.377(3) . ?
C25 H25 0.9500 . ?
C25 C26 1.394(3) . ?
C26 H26 0.9500 . ?
C27 C28 1.421(2) . ?
C27 C32 1.412(2) . ?
C27 C33 1.514(2) . ?
C28 H28 0.9500 . ?
C28 C29 1.410(2) . ?
C29 H29 0.9500 . ?
C29 C30 1.422(2) . ?
C30 C31 1.406(2) . ?
C30 C36 1.499(2) . ?
C31 H31 0.9500 . ?
C31 C32 1.420(2) . ?
C32 H32 0.9500 . ?
C33 H33 1.0000 . ?
C33 C34 1.528(2) . ?
C33 C35 1.519(3) . ?
C34 H34A 0.9800 . ?
C34 H34B 0.9800 . ?
C34 H34C 0.9800 . ?
C35 H35A 0.9800 . ?
C35 H35B 0.9800 . ?
C35 H35C 0.9800 . ?
C36 H36A 0.9800 . ?
C36 H36B 0.9800 . ?
C36 H36C 0.9800 . ?
P1 F1 1.6038(11) . ?
P1 F2 1.6060(11) . ?
P1 F3 1.5995(12) . ?
P1 F4 1.5948(12) . ?
P1 F5 1.5925(11) . ?
P1 F6 1.5969(11) . ?

loop_
_geom_torsion_atom_site_label_1
_geom_torsion_atom_site_label_2
_geom_torsion_atom_site_label_3
_geom_torsion_atom_site_label_4
_geom_torsion
_geom_torsion_site_symmetry_1
_geom_torsion_site_symmetry_2
_geom_torsion_site_symmetry_3
_geom_torsion_site_symmetry_4
_geom_torsion_publ_flag
Ru1 N2 C3 C2 -169.22(10) . . . . ?
Ru1 N2 C3 C4 1.47(19) . . . . ?
Ru1 N3 C4 C3 5.71(17) . . . . ?
Ru1 N3 C4 C5 -176.38(12) . . . . ?
Ru1 N3 C8 C7 177.56(12) . . . . ?
Ru1 C27 C28 C29 -55.68(14) . . . . ?
Ru1 C27 C32 C31 56.00(14) . . . . ?
Ru1 C27 C33 C34 -150.63(14) . . . . ?
Ru1 C27 C33 C35 -27.5(2) . . . . ?
Ru1 C28 C29 C30 -54.95(14) . . . . ?
Ru1 C29 C30 C31 -52.40(14) . . . . ?
Ru1 C29 C30 C36 124.85(15) . . . . ?
Ru1 C30 C31 C32 -53.35(14) . . . . ?
Ru1 C31 C32 C27 -56.47(14) . . . . ?
N1 N2 C3 C2 -2.14(19) . . . . ?
N1 N2 C3 C4 168.55(13) . . . . ?
N1 C1 C2 C3 15.85(16) . . . . ?
N1 C1 C15 C16 56.3(2) . . . . ?
N1 C1 C15 C20 -122.93(17) . . . . ?
N1 C9 C10 C11 179.31(16) . . . . ?
N1 C9 C14 C13 179.16(16) . . . . ?
N2 N1 C1 C2 -18.18(16) . . . . ?
N2 N1 C1 C15 -141.20(14) . . . . ?
N2 N1 C9 C10 -37.3(2) . . . . ?
N2 N1 C9 C14 143.62(16) . . . . ?
N2 C3 C4 N3 -4.7(2) . . . . ?
N2 C3 C4 C5 177.41(15) . . . . ?
N3 C4 C5 C6 -1.3(2) . . . . ?
C1 N1 N2 Ru1 178.52(10) . . . . ?
C1 N1 N2 C3 13.37(17) . . . . ?
C1 N1 C9 C10 91.55(19) . . . . ?
C1 N1 C9 C14 -87.50(19) . . . . ?
C1 C2 C3 N2 -9.41(18) . . . . ?
C1 C2 C3 C4 -178.60(16) . . . . ?
C1 C15 C16 C17 -179.89(16) . . . . ?
C1 C15 C20 C19 -179.75(16) . . . . ?
C2 C1 C15 C16 -59.1(2) . . . . ?
C2 C1 C15 C20 121.67(18) . . . . ?
C2 C3 C4 N3 164.17(16) . . . . ?
C2 C3 C4 C5 -13.7(3) . . . . ?
C3 C4 C5 C6 176.35(16) . . . . ?
C4 N3 C8 C7 1.7(2) . . . . ?
C4 C5 C6 C7 1.2(3) . . . . ?
C5 C6 C7 C8 0.3(3) . . . . ?
C6 C7 C8 N3 -1.8(3) . . . . ?
C8 N3 C4 C3 -178.04(14) . . . . ?
C8 N3 C4 C5 -0.1(2) . . . . ?
C9 N1 N2 Ru1 -48.73(19) . . . . ?
C9 N1 N2 C3 146.12(15) . . . . ?
C9 N1 C1 C2 -150.91(14) . . . . ?
C9 N1 C1 C15 86.07(18) . . . . ?
C9 C10 C11 C12 2.1(3) . . . . ?
C10 C9 C14 C13 0.1(3) . . . . ?
C10 C11 C12 C13 -0.8(3) . . . . ?
C11 C12 C13 C14 -0.8(3) . . . . ?
C12 C13 C14 C9 1.1(3) . . . . ?
C14 C9 C10 C11 -1.7(3) . . . . ?
C15 C1 C2 C3 135.28(14) . . . . ?
C15 C16 C17 C18 -0.2(3) . . . . ?
C16 C15 C20 C19 1.0(3) . . . . ?
C16 C17 C18 C19 0.6(3) . . . . ?
C16 C17 C18 C21 -178.69(17) . . . . ?
C17 C18 C19 C20 -0.2(3) . . . . ?
C17 C18 C21 C22 -39.1(3) . . . . ?
C17 C18 C21 C26 138.49(19) . . . . ?
C18 C19 C20 C15 -0.6(3) . . . . ?
C18 C21 C22 C23 176.99(18) . . . . ?
C18 C21 C26 C25 -176.82(18) . . . . ?
C19 C18 C21 C22 141.66(19) . . . . ?
C19 C18 C21 C26 -40.8(3) . . . . ?
C20 C15 C16 C17 -0.6(3) . . . . ?
C21 C18 C19 C20 179.03(17) . . . . ?
C21 C22 C23 C24 0.0(3) . . . . ?
C22 C21 C26 C25 0.8(3) . . . . ?
C22 C23 C24 C25 0.5(3) . . . . ?
C23 C24 C25 C26 -0.3(3) . . . . ?
C24 C25 C26 C21 -0.3(3) . . . . ?
C26 C21 C22 C23 -0.6(3) . . . . ?
C27 C28 C29 Ru1 56.14(14) . . . . ?
C27 C28 C29 C30 1.2(2) . . . . ?
C28 C27 C32 Ru1 -51.78(13) . . . . ?
C28 C27 C32 C31 4.2(2) . . . . ?
C28 C27 C33 C34 -60.7(2) . . . . ?
C28 C27 C33 C35 62.4(2) . . . . ?
C28 C29 C30 Ru1 53.84(14) . . . . ?
C28 C29 C30 C31 1.4(2) . . . . ?
C28 C29 C30 C36 178.69(15) . . . . ?
C29 C30 C31 Ru1 52.18(14) . . . . ?
C29 C30 C31 C32 -1.2(2) . . . . ?
C30 C31 C32 Ru1 54.72(14) . . . . ?
C30 C31 C32 C27 -1.8(2) . . . . ?
C32 C27 C28 Ru1 51.75(13) . . . . ?
C32 C27 C28 C29 -3.9(2) . . . . ?
C32 C27 C33 C34 118.63(18) . . . . ?
C32 C27 C33 C35 -118.22(19) . . . . ?
C33 C27 C28 Ru1 -128.87(15) . . . . ?
C33 C27 C28 C29 175.46(15) . . . . ?
C33 C27 C32 Ru1 128.85(15) . . . . ?
C33 C27 C32 C31 -175.16(15) . . . . ?
C36 C30 C31 Ru1 -125.05(16) . . . . ?
C36 C30 C31 C32 -178.40(16) . . . . ?
